data_7709562
loop_
_publ_author_name
'Jackman, Kyle M. K.'
'Liang, Guangchao'
'Boyle, Paul D.'
'Zimmerman, Paul M.'
'Blacquiere, Johanna M.'

_publ_section_title
;
 Changes in ligand coordination mode induce bimetallic C--C coupling
 pathways
;
_journal_name_full 'Dalton Transactions'
_journal_paper_doi 10.1039/D2DT00322H
_journal_year 2022
_chemical_formula_sum 'C50 H60 N2 O P2 Pd2'
_chemical_formula_weight 979.74
_chemical_properties_physical Air-sensitive,Moisture-sensitive,Heat-sensitive
_space_group_crystal_system triclinic
_space_group_IT_number 2
_space_group_name_Hall '-P 1'
_space_group_name_H-M_alt 'P -1'
_atom_sites_solution_hydrogens geom
_atom_sites_solution_primary dual
_atom_sites_solution_secondary difmap
_audit_creation_method SHELXL-2018/3
_audit_update_record
;
2022-02-08 deposited with the CCDC.	2022-02-09 downloaded from the CCDC.
;
_cell_angle_alpha 95.004(9)
_cell_angle_beta 101.514(13)
_cell_angle_gamma 91.357(9)
_cell_formula_units_Z 2
_cell_length_a 10.568(4)
_cell_length_b 11.581(3)
_cell_length_c 18.826(5)
_cell_measurement_reflns_used 9838
_cell_measurement_temperature 110
_cell_measurement_theta_max 30.64
_cell_measurement_theta_min 2.22
_cell_volume 2247.1(12)
_computing_cell_refinement SAINT
_computing_data_collection Apex3
_computing_data_reduction SAINT
_computing_molecular_graphics Mercury
_computing_publication_material cif2tables.py
_computing_structure_refinement SHELXL
_computing_structure_solution SHELXT
_diffrn_ambient_temperature 110
_diffrn_detector 'CCD plate'
_diffrn_detector_type 'Bruker Apex2'
_diffrn_measured_fraction_theta_full 0.999
_diffrn_measured_fraction_theta_max 0.990
_diffrn_measurement_device '\k-geometry diffractometer'
_diffrn_measurement_device_type 'Bruker Kappa Axis Apex2'
_diffrn_measurement_method 'phi and omega scans'
_diffrn_radiation_type MoK\a
_diffrn_radiation_wavelength 0.71073
_diffrn_reflns_av_R_equivalents 0.0531
_diffrn_reflns_av_unetI/netI 0.0394
_diffrn_reflns_Laue_measured_fraction_full 0.999
_diffrn_reflns_Laue_measured_fraction_max 0.990
_diffrn_reflns_limit_h_max 18
_diffrn_reflns_limit_h_min -18
_diffrn_reflns_limit_k_max 19
_diffrn_reflns_limit_k_min -19
_diffrn_reflns_limit_l_max 32
_diffrn_reflns_limit_l_min -32
_diffrn_reflns_number 171381
_diffrn_reflns_point_group_measured_fraction_full 0.999
_diffrn_reflns_point_group_measured_fraction_max 0.990
_diffrn_reflns_theta_full 25.242
_diffrn_reflns_theta_max 37.802
_diffrn_reflns_theta_min 2.589
_diffrn_source 'sealed tube'
_exptl_absorpt_coefficient_mu 0.910
_exptl_absorpt_correction_T_max 0.7474
_exptl_absorpt_correction_T_min 0.6602
_exptl_absorpt_correction_type multi-scan
_exptl_absorpt_process_details SADABS
_exptl_crystal_colour yellow
_exptl_crystal_density_diffrn 1.448
_exptl_crystal_description prism
_exptl_crystal_F_000 1008
_exptl_crystal_size_max 0.288
_exptl_crystal_size_mid 0.193
_exptl_crystal_size_min 0.087
_refine_diff_density_max 0.947
_refine_diff_density_min -1.072
_refine_diff_density_rms 0.097
_refine_ls_extinction_method none
_refine_ls_goodness_of_fit_ref 1.021
_refine_ls_hydrogen_treatment constr
_refine_ls_matrix_type full
_refine_ls_number_parameters 684
_refine_ls_number_reflns 23901
_refine_ls_number_restraints 685
_refine_ls_restrained_S_all 1.008
_refine_ls_R_factor_all 0.0660
_refine_ls_R_factor_gt 0.0363
_refine_ls_shift/su_max 0.011
_refine_ls_shift/su_mean 0.000
_refine_ls_structure_factor_coef Fsqd
_refine_ls_weighting_details 'w=1/[\s^2^(Fo^2^)+(0.0311P)^2^+1.4293P] where P=(Fo^2^+2Fc^2^)/3'
_refine_ls_weighting_scheme calc
_refine_ls_wR_factor_gt 0.0741
_refine_ls_wR_factor_ref 0.0863
_reflns_Friedel_coverage 0.000
_reflns_number_gt 16983
_reflns_number_total 23901
_reflns_threshold_expression 'I > 2\s(I)'
_cod_data_source_file d2dt00322h3.cif
_cod_data_source_block b21050
_cod_original_cell_volume 2247.3(12)
_cod_database_code 7709562
_shelx_shelxl_version_number 2018/3
_shelx_space_group_comment
;
The symmetry employed for this shelxl refinement is uniquely defined
by the following loop, which should always be used as a source of
symmetry information in preference to the above space-group names.
They are only intended as comments.
;
_shelx_estimated_absorpt_t_min 0.780
_shelx_estimated_absorpt_t_max 0.925

loop_
_space_group_symop_operation_xyz
'x, y, z'
'-x, -y, -z'

loop_
_atom_site_label
_atom_site_type_symbol
_atom_site_fract_x
_atom_site_fract_y
_atom_site_fract_z
_atom_site_U_iso_or_equiv
_atom_site_adp_type
_atom_site_occupancy
_atom_site_site_symmetry_order
_atom_site_calc_flag
_atom_site_refinement_flags_posn
_atom_site_refinement_flags_adp
_atom_site_refinement_flags_occupancy
_atom_site_disorder_assembly
_atom_site_disorder_group
Pd1 Pd 0.54667(7) 0.28659(8) 0.26561(4) 0.01730(9) Uani 0.864(7) 1 d . . P A 3
Pd2 Pd 0.80232(9) 0.34697(6) 0.25577(4) 0.02012(9) Uani 0.864(7) 1 d . . P A 3
Pd1' Pd 0.5303(7) 0.2775(4) 0.2758(4) 0.0236(7) Uani 0.136(7) 1 d . . P A 4
Pd2' Pd 0.7801(9) 0.3378(4) 0.2567(3) 0.0221(8) Uani 0.136(7) 1 d . . P A 4
P1 P 0.52122(5) 0.17622(4) 0.35159(2) 0.02489(8) Uani 1 1 d . . . . .
P2 P 0.85058(4) 0.53093(4) 0.26989(2) 0.02288(8) Uani 1 1 d . . . . .
C1 C 0.39289(17) 0.38255(15) 0.28361(10) 0.0285(3) Uani 1 1 d . . . . .
H1A H 0.422130 0.463774 0.297612 0.043 Uiso 1 1 calc R U . A 3
H1B H 0.357225 0.352170 0.322809 0.043 Uiso 1 1 calc R U . A 3
H1C H 0.326056 0.377411 0.238998 0.043 Uiso 1 1 calc R U . A 3
C2 C 0.98042(18) 0.30197(17) 0.30568(10) 0.0332(4) Uani 1 1 d . . . . .
H2A H 1.023078 0.261184 0.269734 0.050 Uiso 1 1 calc R U . A 3
H2B H 0.971930 0.251013 0.343521 0.050 Uiso 1 1 calc R U . A 3
H2C H 1.032199 0.372008 0.327857 0.050 Uiso 1 1 calc R U . A 3
N1 N 0.70829(14) 0.17379(12) 0.25355(7) 0.0258(3) Uani 1 1 d . . . . .
C3 C 0.72808(18) 0.11279(15) 0.18426(9) 0.0276(3) Uani 1 1 d . . . . .
H3A H 0.821402 0.099276 0.188891 0.033 Uiso 1 1 calc R U . . .
H3B H 0.703643 0.164734 0.145130 0.033 Uiso 1 1 calc R U . . .
C4 C 0.6529(2) -0.00369(15) 0.16051(10) 0.0333(4) Uani 1 1 d . . . . .
H4 H 0.674871 -0.054911 0.200944 0.040 Uiso 1 1 calc R U . . .
C5 C 0.5078(2) 0.00863(18) 0.14429(11) 0.0402(4) Uani 1 1 d . . . . .
H5A H 0.483293 0.051804 0.101465 0.060 Uiso 1 1 calc R U . . .
H5B H 0.481907 0.050567 0.186242 0.060 Uiso 1 1 calc R U . . .
H5C H 0.464451 -0.068513 0.134685 0.060 Uiso 1 1 calc R U . . .
C6 C 0.6951(3) -0.0617(2) 0.09355(13) 0.0507(6) Uani 1 1 d . . . . .
H6A H 0.656731 -0.140761 0.082706 0.076 Uiso 1 1 calc R U . . .
H6B H 0.789522 -0.064657 0.103128 0.076 Uiso 1 1 calc R U . . .
H6C H 0.666113 -0.017066 0.051846 0.076 Uiso 1 1 calc R U . . .
N2 N 0.61262(14) 0.39982(11) 0.19551(7) 0.0228(2) Uani 1 1 d . U . . .
C7 C 0.5696(2) 0.35366(18) 0.11784(10) 0.0204(3) Uani 0.843(3) 1 d D . P A 5
H7A H 0.492182 0.395021 0.096667 0.024 Uiso 0.843(3) 1 calc R U P A 5
H7B H 0.543007 0.270799 0.116305 0.024 Uiso 0.843(3) 1 calc R U P A 5
C8 C 0.6695(3) 0.3634(4) 0.06901(17) 0.0256(6) Uani 0.843(3) 1 d D . P A 5
H8 H 0.753226 0.335875 0.095561 0.031 Uiso 0.843(3) 1 calc R U P A 5
C9 C 0.6933(2) 0.4867(2) 0.05146(11) 0.0314(5) Uani 0.843(3) 1 d D . P A 5
H9A H 0.721334 0.536895 0.096843 0.047 Uiso 0.843(3) 1 calc R U P A 5
H9B H 0.760565 0.487764 0.022452 0.047 Uiso 0.843(3) 1 calc R U P A 5
H9C H 0.613210 0.514811 0.023766 0.047 Uiso 0.843(3) 1 calc R U P A 5
C10 C 0.6252(3) 0.2818(2) -0.00084(11) 0.0375(5) Uani 0.843(3) 1 d D . P A 5
H10A H 0.610525 0.203007 0.011964 0.056 Uiso 0.843(3) 1 calc R U P A 5
H10B H 0.544698 0.308595 -0.028869 0.056 Uiso 0.843(3) 1 calc R U P A 5
H10C H 0.692053 0.281548 -0.030183 0.056 Uiso 0.843(3) 1 calc R U P A 5
C7' C 0.5152(13) 0.3371(9) 0.1291(5) 0.025(2) Uani 0.157(3) 1 d D U P A 6
H7'1 H 0.521925 0.251957 0.128318 0.030 Uiso 0.157(3) 1 calc R U P A 6
H7'2 H 0.425372 0.356785 0.131545 0.030 Uiso 0.157(3) 1 calc R U P A 6
C8' C 0.5521(12) 0.3802(9) 0.0622(5) 0.032(2) Uani 0.157(3) 1 d D U P A 6
H8' H 0.541476 0.465764 0.062615 0.038 Uiso 0.157(3) 1 calc R U P A 6
C9' C 0.4622(15) 0.3176(11) -0.0047(5) 0.042(3) Uani 0.157(3) 1 d D U P A 6
H9'1 H 0.484107 0.343999 -0.048988 0.063 Uiso 0.157(3) 1 calc R U P A 6
H9'2 H 0.472445 0.233751 -0.004669 0.063 Uiso 0.157(3) 1 calc R U P A 6
H9'3 H 0.372380 0.335092 -0.003272 0.063 Uiso 0.157(3) 1 calc R U P A 6
C10' C 0.6917(17) 0.352(3) 0.0575(12) 0.041(4) Uani 0.157(3) 1 d D U P A 6
H10D H 0.712315 0.381148 0.013599 0.062 Uiso 0.157(3) 1 calc R U P A 6
H10E H 0.751030 0.389373 0.100574 0.062 Uiso 0.157(3) 1 calc R U P A 6
H10F H 0.700773 0.267935 0.055314 0.062 Uiso 0.157(3) 1 calc R U P A 6
C11 C 0.67431(18) 0.10680(14) 0.36901(9) 0.0273(3) Uani 1 1 d . . . . .
C12 C 0.74650(18) 0.10742(14) 0.31381(9) 0.0276(3) Uani 1 1 d . . . . .
C13 C 0.8567(2) 0.03949(17) 0.32226(10) 0.0368(4) Uani 1 1 d . . . . .
H13 H 0.905055 0.033107 0.284746 0.044 Uiso 1 1 calc R U . . .
C14 C 0.8962(2) -0.01831(17) 0.38404(11) 0.0405(5) Uani 1 1 d . . . . .
H14 H 0.971523 -0.062408 0.388213 0.049 Uiso 1 1 calc R U . . .
C15 C 0.8278(2) -0.01278(16) 0.43953(10) 0.0371(4) Uani 1 1 d . . . . .
H15 H 0.856709 -0.050891 0.482153 0.045 Uiso 1 1 calc R U . . .
C16 C 0.7165(2) 0.04929(15) 0.43181(10) 0.0322(4) Uani 1 1 d . . . . .
H16 H 0.667960 0.053167 0.469276 0.039 Uiso 1 1 calc R U . . .
C17 C 0.39371(18) 0.06260(14) 0.32946(9) 0.0278(3) Uani 1 1 d . . . . .
C18 C 0.4051(2) -0.04483(15) 0.35894(11) 0.0343(4) Uani 1 1 d . . . . .
H18 H 0.481827 -0.060734 0.391926 0.041 Uiso 1 1 calc R U . . .
C19 C 0.3047(2) -0.12743(17) 0.33989(14) 0.0426(5) Uani 1 1 d . . . . .
H19 H 0.312802 -0.200304 0.359591 0.051 Uiso 1 1 calc R U . . .
C20 C 0.1935(2) -0.1048(2) 0.29280(17) 0.0537(6) Uani 1 1 d . . . . .
H20 H 0.124564 -0.161692 0.280480 0.064 Uiso 1 1 calc R U . . .
C21 C 0.1808(2) 0.0008(2) 0.26292(17) 0.0550(7) Uani 1 1 d . . . . .
H21 H 0.103898 0.015787 0.229812 0.066 Uiso 1 1 calc R U . . .
C22 C 0.2808(2) 0.08417(18) 0.28162(13) 0.0393(4) Uani 1 1 d . . . . .
H22 H 0.271991 0.156694 0.261515 0.047 Uiso 1 1 calc R U . . .
C23 C 0.5025(2) 0.24470(15) 0.43964(9) 0.0314(4) Uani 1 1 d . . . . .
C24 C 0.5870(2) 0.33600(19) 0.47196(11) 0.0429(5) Uani 1 1 d . . . . .
H24 H 0.652036 0.361520 0.447924 0.052 Uiso 1 1 calc R U . . .
C25 C 0.5776(3) 0.3910(2) 0.53957(12) 0.0509(6) Uani 1 1 d . . . . .
H25 H 0.635964 0.453903 0.561145 0.061 Uiso 1 1 calc R U . . .
C26 C 0.4845(3) 0.35470(19) 0.57499(11) 0.0501(6) Uani 1 1 d . . . . .
H26 H 0.478637 0.391824 0.621186 0.060 Uiso 1 1 calc R U . . .
C27 C 0.3997(3) 0.26432(19) 0.54330(12) 0.0496(6) Uani 1 1 d . . . . .
H27 H 0.334873 0.239171 0.567586 0.060 Uiso 1 1 calc R U . . .
C28 C 0.4085(2) 0.20918(17) 0.47544(11) 0.0413(5) Uani 1 1 d . . . . .
H28 H 0.349326 0.146889 0.453823 0.050 Uiso 1 1 calc R U . . .
C29 C 0.69330(15) 0.59325(13) 0.25142(8) 0.0212(3) Uani 1 1 d . . . . .
C30 C 0.59314(15) 0.52010(13) 0.20894(8) 0.0215(3) Uani 1 1 d . . . . .
C31 C 0.47483(17) 0.57126(14) 0.18383(9) 0.0268(3) Uani 1 1 d . . . . .
H31 H 0.406805 0.525890 0.152310 0.032 Uiso 1 1 calc R U . . .
C32 C 0.45569(18) 0.68633(15) 0.20416(9) 0.0284(3) Uani 1 1 d . . . . .
H32 H 0.374545 0.718335 0.187005 0.034 Uiso 1 1 calc R U . . .
C33 C 0.55400(18) 0.75565(14) 0.24945(10) 0.0287(3) Uani 1 1 d . . . . .
H33 H 0.539634 0.833887 0.264424 0.034 Uiso 1 1 calc R U . . .
C34 C 0.67263(17) 0.70906(14) 0.27227(9) 0.0267(3) Uani 1 1 d . . . . .
H34 H 0.740871 0.756056 0.302410 0.032 Uiso 1 1 calc R U . . .
C35 C 0.9315(10) 0.5994(10) 0.3599(3) 0.0260(14) Uani 0.67(2) 1 d D . P A 7
C36 C 1.0517(5) 0.6563(7) 0.3735(4) 0.0290(10) Uani 0.67(2) 1 d D . P A 7
H36 H 1.098593 0.658923 0.335461 0.035 Uiso 0.67(2) 1 calc R U P A 7
C37 C 1.1043(7) 0.7096(9) 0.4426(4) 0.0381(15) Uani 0.67(2) 1 d D . P A 7
H37 H 1.187699 0.746939 0.451759 0.046 Uiso 0.67(2) 1 calc R U P A 7
C38 C 1.0363(8) 0.7087(9) 0.4979(4) 0.0385(15) Uani 0.67(2) 1 d D . P A 7
H38 H 1.070372 0.749141 0.544133 0.046 Uiso 0.67(2) 1 calc R U P A 7
C39 C 0.9187(6) 0.6488(10) 0.4857(3) 0.0483(17) Uani 0.67(2) 1 d D . P A 7
H39 H 0.874079 0.644087 0.524448 0.058 Uiso 0.67(2) 1 calc R U P A 7
C40 C 0.8649(6) 0.5952(9) 0.4169(3) 0.0378(13) Uani 0.67(2) 1 d D . P A 7
H40 H 0.782745 0.555623 0.408569 0.045 Uiso 0.67(2) 1 calc R U P A 7
C35' C 0.9214(19) 0.5918(18) 0.3590(8) 0.026(3) Uani 0.33(2) 1 d D . P A 8
C36' C 1.020(2) 0.6757(15) 0.3700(8) 0.044(3) Uani 0.33(2) 1 d D . P A 8
H36' H 1.051643 0.700402 0.329562 0.052 Uiso 0.33(2) 1 calc R U P A 8
C37' C 1.075(2) 0.7245(17) 0.4407(8) 0.045(4) Uani 0.33(2) 1 d D . P A 8
H37' H 1.139073 0.785662 0.448320 0.054 Uiso 0.33(2) 1 calc R U P A 8
C38' C 1.0334(18) 0.6818(14) 0.4999(8) 0.036(2) Uani 0.33(2) 1 d D . P A 8
H38' H 1.074776 0.709698 0.548097 0.043 Uiso 0.33(2) 1 calc R U P A 8
C39' C 0.9350(13) 0.6013(15) 0.4893(5) 0.041(2) Uani 0.33(2) 1 d D . P A 8
H39' H 0.901781 0.578514 0.529528 0.049 Uiso 0.33(2) 1 calc R U P A 8
C40' C 0.8829(12) 0.5522(14) 0.4192(5) 0.035(2) Uani 0.33(2) 1 d D . P A 8
H40' H 0.819732 0.490298 0.412423 0.042 Uiso 0.33(2) 1 calc R U P A 8
C41 C 0.9442(4) 0.5955(4) 0.2081(3) 0.0301(11) Uani 0.813(7) 1 d D . P A 1
C42 C 1.0359(4) 0.5290(5) 0.1830(3) 0.0547(15) Uani 0.813(7) 1 d D . P A 1
H42 H 1.052406 0.454142 0.198747 0.066 Uiso 0.813(7) 1 calc R U P A 1
C43 C 1.1043(6) 0.5731(7) 0.1339(4) 0.079(2) Uani 0.813(7) 1 d D . P A 1
H43 H 1.166734 0.527547 0.116005 0.095 Uiso 0.813(7) 1 calc R U P A 1
C44 C 1.0814(4) 0.6816(5) 0.1118(3) 0.0662(17) Uani 0.813(7) 1 d D . P A 1
H44 H 1.129860 0.711805 0.079658 0.079 Uiso 0.813(7) 1 calc R U P A 1
C45 C 0.9899(3) 0.7463(4) 0.1354(2) 0.0571(11) Uani 0.813(7) 1 d D . P A 1
H45 H 0.973521 0.820868 0.119028 0.069 Uiso 0.813(7) 1 calc R U P A 1
C46 C 0.9199(3) 0.7039(3) 0.18372(17) 0.0413(7) Uani 0.813(7) 1 d D . P A 1
H46 H 0.855524 0.749203 0.199862 0.050 Uiso 0.813(7) 1 calc R U P A 1
C41' C 0.9251(15) 0.5771(15) 0.2067(11) 0.017(2) Uani 0.187(7) 1 d D . P A 2
C42' C 1.0518(14) 0.5423(13) 0.2070(9) 0.031(3) Uani 0.187(7) 1 d D . P A 2
H42' H 1.091899 0.494552 0.242868 0.037 Uiso 0.187(7) 1 calc R U P A 2
C43' C 1.1185(18) 0.5764(16) 0.1561(11) 0.042(4) Uani 0.187(7) 1 d D . P A 2
H43' H 1.205933 0.556067 0.159441 0.050 Uiso 0.187(7) 1 calc R U P A 2
C44' C 1.0616(15) 0.6390(15) 0.1009(10) 0.044(4) Uani 0.187(7) 1 d D . P A 2
H44' H 1.105070 0.654332 0.062969 0.053 Uiso 0.187(7) 1 calc R U P A 2
C45' C 0.9409(15) 0.6792(18) 0.1012(8) 0.058(5) Uani 0.187(7) 1 d D . P A 2
H45' H 0.904187 0.730223 0.066563 0.070 Uiso 0.187(7) 1 calc R U P A 2
C46' C 0.8718(12) 0.6455(14) 0.1521(7) 0.043(4) Uani 0.187(7) 1 d D . P A 2
H46' H 0.785932 0.669947 0.149494 0.052 Uiso 0.187(7) 1 calc R U P A 2
O1S O 0.0390(2) 0.0692(3) 0.10037(13) 0.0918(8) Uani 1 1 d . . . . .
C1S C 0.1585(3) 0.0573(4) 0.0772(2) 0.0933(13) Uani 1 1 d . . . . .
H1S1 H 0.143403 0.022535 0.026098 0.112 Uiso 1 1 calc R U . . .
H1S2 H 0.214859 0.006497 0.108176 0.112 Uiso 1 1 calc R U . . .
C2S C 0.2215(3) 0.1778(4) 0.08363(19) 0.0829(11) Uani 1 1 d . . . . .
H2S1 H 0.292260 0.189758 0.127128 0.100 Uiso 1 1 calc R U . . .
H2S2 H 0.256726 0.190395 0.039851 0.100 Uiso 1 1 calc R U . . .
C3S C 0.1138(4) 0.2576(5) 0.0905(2) 0.1082(15) Uani 1 1 d . . . . .
H3S1 H 0.129441 0.301102 0.139266 0.130 Uiso 1 1 calc R U . . .
H3S2 H 0.104576 0.313514 0.053046 0.130 Uiso 1 1 calc R U . . .
C4S C -0.0034(3) 0.1784(4) 0.0791(2) 0.0969(14) Uani 1 1 d . . . . .
H4S1 H -0.064513 0.209135 0.108899 0.116 Uiso 1 1 calc R U . . .
H4S2 H -0.047652 0.171079 0.027244 0.116 Uiso 1 1 calc R U . . .

loop_
_atom_site_aniso_label
_atom_site_aniso_U_11
_atom_site_aniso_U_22
_atom_site_aniso_U_33
_atom_site_aniso_U_23
_atom_site_aniso_U_13
_atom_site_aniso_U_12
Pd1 0.02118(14) 0.01562(15) 0.01403(14) 0.00055(9) 0.00135(9) 0.00076(9)
Pd2 0.01937(17) 0.0248(2) 0.01446(11) -0.00130(9) 0.00040(9) 0.00229(10)
Pd1' 0.0367(13) 0.0122(6) 0.0208(12) 0.0023(6) 0.0031(9) -0.0029(7)
Pd2' 0.0315(19) 0.0061(7) 0.0227(8) -0.0039(4) -0.0070(9) 0.0057(9)
P1 0.0347(2) 0.01809(17) 0.02034(17) -0.00076(13) 0.00274(15) 0.00289(15)
P2 0.02447(18) 0.02711(19) 0.01588(16) 0.00048(14) 0.00206(13) -0.00013(15)
C1 0.0285(8) 0.0233(7) 0.0326(8) 0.0011(6) 0.0039(6) 0.0036(6)
C2 0.0316(9) 0.0374(10) 0.0276(8) 0.0017(7) -0.0017(7) 0.0091(7)
N1 0.0334(7) 0.0226(6) 0.0185(6) -0.0025(5) -0.0001(5) 0.0080(5)
C3 0.0358(9) 0.0246(7) 0.0214(7) -0.0015(6) 0.0040(6) 0.0069(6)
C4 0.0521(11) 0.0224(7) 0.0244(8) -0.0032(6) 0.0069(7) 0.0052(7)
C5 0.0505(12) 0.0327(9) 0.0319(9) -0.0082(7) 0.0008(8) -0.0053(8)
C6 0.0768(17) 0.0351(11) 0.0399(11) -0.0137(9) 0.0181(11) 0.0068(11)
N2 0.0301(7) 0.0193(6) 0.0158(5) -0.0012(4) -0.0022(5) 0.0036(5)
C7 0.0212(9) 0.0237(9) 0.0145(7) 0.0005(6) 0.0002(6) -0.0004(7)
C8 0.0249(10) 0.0344(14) 0.0165(11) -0.0005(10) 0.0027(8) 0.0023(9)
C9 0.0315(10) 0.0429(12) 0.0197(8) 0.0066(8) 0.0043(7) -0.0053(8)
C10 0.0458(13) 0.0459(13) 0.0199(9) -0.0059(8) 0.0086(8) 0.0014(10)
C7' 0.036(6) 0.017(4) 0.017(4) 0.002(3) -0.003(3) -0.007(4)
C8' 0.057(6) 0.022(5) 0.014(3) 0.001(3) 0.005(4) -0.007(4)
C9' 0.071(8) 0.036(6) 0.014(4) 0.002(4) -0.004(5) -0.010(6)
C10' 0.066(8) 0.038(9) 0.025(8) 0.001(6) 0.023(6) 0.004(7)
C11 0.0361(9) 0.0202(7) 0.0220(7) 0.0001(5) -0.0021(6) 0.0048(6)
C12 0.0361(9) 0.0221(7) 0.0208(7) -0.0017(5) -0.0025(6) 0.0088(6)
C13 0.0447(11) 0.0342(9) 0.0285(8) -0.0008(7) 0.0000(7) 0.0166(8)
C14 0.0478(11) 0.0312(9) 0.0356(9) 0.0004(7) -0.0089(8) 0.0165(8)
C15 0.0495(11) 0.0252(8) 0.0295(8) 0.0034(7) -0.0098(8) 0.0045(7)
C16 0.0441(10) 0.0245(8) 0.0235(7) 0.0024(6) -0.0040(7) 0.0003(7)
C17 0.0370(9) 0.0213(7) 0.0268(7) -0.0001(6) 0.0118(6) 0.0015(6)
C18 0.0500(11) 0.0213(7) 0.0327(9) 0.0013(6) 0.0112(8) 0.0021(7)
C19 0.0502(12) 0.0249(9) 0.0587(13) 0.0081(8) 0.0239(10) 0.0014(8)
C20 0.0390(11) 0.0351(11) 0.090(2) 0.0124(12) 0.0190(12) -0.0085(9)
C21 0.0276(10) 0.0458(13) 0.093(2) 0.0229(13) 0.0089(11) -0.0044(9)
C22 0.0330(9) 0.0313(9) 0.0560(13) 0.0138(9) 0.0104(9) 0.0002(7)
C23 0.0505(11) 0.0209(7) 0.0222(7) 0.0004(6) 0.0055(7) 0.0077(7)
C24 0.0604(14) 0.0345(10) 0.0309(9) -0.0070(8) 0.0066(9) -0.0024(9)
C25 0.0789(17) 0.0383(11) 0.0303(10) -0.0097(8) 0.0050(10) -0.0040(11)
C26 0.0944(19) 0.0303(10) 0.0259(9) -0.0023(7) 0.0141(10) 0.0076(11)
C27 0.0910(19) 0.0305(10) 0.0325(10) -0.0024(8) 0.0273(11) 0.0016(11)
C28 0.0685(15) 0.0255(8) 0.0319(9) -0.0032(7) 0.0172(9) 0.0018(9)
C29 0.0264(7) 0.0221(6) 0.0154(6) 0.0015(5) 0.0052(5) 0.0003(5)
C30 0.0269(7) 0.0212(6) 0.0152(6) 0.0017(5) 0.0015(5) 0.0024(5)
C31 0.0293(8) 0.0238(7) 0.0246(7) 0.0021(6) -0.0012(6) 0.0028(6)
C32 0.0339(8) 0.0254(7) 0.0276(8) 0.0061(6) 0.0082(6) 0.0079(6)
C33 0.0406(9) 0.0191(7) 0.0298(8) 0.0024(6) 0.0151(7) 0.0035(6)
C34 0.0334(8) 0.0218(7) 0.0257(7) -0.0001(6) 0.0096(6) -0.0033(6)
C35 0.029(2) 0.032(3) 0.0137(17) -0.0005(16) -0.0023(14) -0.0042(18)
C36 0.0269(17) 0.032(2) 0.0242(14) 0.0014(14) -0.0026(12) -0.0066(14)
C37 0.032(2) 0.044(4) 0.0309(18) -0.0025(17) -0.0071(14) -0.010(2)
C38 0.045(2) 0.036(4) 0.0256(18) -0.007(2) -0.0094(14) -0.006(2)
C39 0.049(2) 0.072(5) 0.0191(14) -0.009(2) 0.0038(14) -0.015(3)
C40 0.0330(18) 0.056(4) 0.0207(13) -0.0068(18) 0.0028(12) -0.012(2)
C35' 0.027(5) 0.017(4) 0.034(5) 0.002(3) 0.001(3) 0.000(3)
C36' 0.066(9) 0.032(5) 0.029(4) -0.002(3) 0.003(5) -0.017(6)
C37' 0.069(10) 0.025(4) 0.034(4) -0.004(3) 0.002(5) -0.016(6)
C38' 0.059(5) 0.023(5) 0.019(3) -0.002(3) -0.002(3) 0.004(3)
C39' 0.054(5) 0.047(6) 0.020(3) 0.000(3) 0.003(3) -0.008(4)
C40' 0.041(4) 0.040(5) 0.021(2) -0.002(3) 0.001(2) -0.009(4)
C41 0.0195(14) 0.048(3) 0.0218(12) 0.0070(14) 0.0027(10) -0.0123(12)
C42 0.036(2) 0.082(3) 0.058(3) 0.031(3) 0.0259(19) 0.015(2)
C43 0.044(2) 0.132(5) 0.083(4) 0.056(4) 0.042(3) 0.024(3)
C44 0.0263(14) 0.121(4) 0.062(3) 0.052(3) 0.0174(15) -0.002(2)
C45 0.0372(15) 0.084(3) 0.056(2) 0.040(2) 0.0092(14) -0.0090(15)
C46 0.0366(14) 0.0527(17) 0.0377(15) 0.0176(13) 0.0103(11) -0.0050(12)
C41' 0.011(4) 0.013(4) 0.025(5) 0.001(3) 0.000(4) -0.001(4)
C42' 0.021(4) 0.019(4) 0.054(9) 0.000(5) 0.012(5) 0.001(3)
C43' 0.027(6) 0.040(7) 0.066(10) 0.005(6) 0.025(6) 0.016(5)
C44' 0.039(7) 0.050(8) 0.050(7) 0.004(6) 0.026(6) -0.002(6)
C45' 0.052(8) 0.095(13) 0.041(7) 0.034(8) 0.024(6) 0.022(8)
C46' 0.036(6) 0.066(9) 0.038(6) 0.026(6) 0.017(5) 0.020(6)
O1S 0.0544(12) 0.160(3) 0.0623(14) 0.0238(15) 0.0063(10) 0.0220(15)
C1S 0.0559(18) 0.131(3) 0.085(2) -0.046(2) 0.0212(17) -0.007(2)
C2S 0.0581(18) 0.118(3) 0.0636(19) -0.0372(19) 0.0114(15) 0.0043(18)
C3S 0.074(2) 0.149(4) 0.084(3) -0.038(3) -0.007(2) 0.025(2)
C4S 0.0536(18) 0.171(4) 0.074(2) 0.058(3) 0.0090(16) 0.028(2)

loop_
_atom_type_symbol
_atom_type_description
_atom_type_scat_dispersion_real
_atom_type_scat_dispersion_imag
_atom_type_scat_source
C C 0.0033 0.0016 'International Tables Vol C Tables 4.2.6.8 and 6.1.1.4'
H H 0.0000 0.0000 'International Tables Vol C Tables 4.2.6.8 and 6.1.1.4'
N N 0.0061 0.0033 'International Tables Vol C Tables 4.2.6.8 and 6.1.1.4'
O O 0.0106 0.0060 'International Tables Vol C Tables 4.2.6.8 and 6.1.1.4'
P P 0.1023 0.0942 'International Tables Vol C Tables 4.2.6.8 and 6.1.1.4'
Pd Pd -0.9988 1.0072 'International Tables Vol C Tables 4.2.6.8 and 6.1.1.4'

loop_
_geom_angle_atom_site_label_1
_geom_angle_atom_site_label_2
_geom_angle_atom_site_label_3
_geom_angle
_geom_angle_site_symmetry_1
_geom_angle_site_symmetry_3
_geom_angle_publ_flag
C1 Pd1 N2 96.22(8) . . ?
C1 Pd1 P1 90.67(7) . . ?
N2 Pd1 P1 167.69(5) . . ?
C1 Pd1 N1 174.98(9) . . ?
N2 Pd1 N1 88.76(7) . . ?
P1 Pd1 N1 84.32(5) . . ?
C1 Pd1 Pd2 133.13(7) . . ?
N2 Pd1 Pd2 51.09(4) . . ?
P1 Pd1 Pd2 117.19(3) . . ?
N1 Pd1 Pd2 50.36(5) . . ?
C2 Pd2 P2 94.54(7) . . ?
C2 Pd2 N1 95.41(8) . . ?
P2 Pd2 N1 164.70(6) . . ?
C2 Pd2 N2 176.44(8) . . ?
P2 Pd2 N2 84.12(5) . . ?
N1 Pd2 N2 86.58(6) . . ?
C2 Pd2 Pd1 134.95(7) . . ?
P2 Pd2 Pd1 114.92(4) . . ?
N1 Pd2 Pd1 50.35(4) . . ?
N2 Pd2 Pd1 48.40(5) . . ?
C1 Pd1' P1 102.9(5) . . ?
C1 Pd1' N1 170.0(4) . . ?
P1 Pd1' N1 86.93(18) . . ?
C1 Pd1' N2 90.7(2) . . ?
P1 Pd1' N2 162.2(3) . . ?
N1 Pd1' N2 79.2(3) . . ?
C1 Pd1' Pd2' 126.5(3) . . ?
P1 Pd1' Pd2' 116.0(2) . . ?
N1 Pd1' Pd2' 44.99(19) . . ?
N2 Pd1' Pd2' 46.26(17) . . ?
N1 Pd2' N2 95.5(4) . . ?
N1 Pd2' C2 96.06(15) . . ?
N2 Pd2' C2 165.5(5) . . ?
N1 Pd2' P2 174.0(4) . . ?
N2 Pd2' P2 83.48(13) . . ?
C2 Pd2' P2 86.0(3) . . ?
N1 Pd2' Pd1' 55.1(3) . . ?
N2 Pd2' Pd1' 57.0(3) . . ?
C2 Pd2' Pd1' 137.4(2) . . ?
P2 Pd2' Pd1' 120.0(2) . . ?
C11 P1 C17 107.74(8) . . ?
C11 P1 C23 105.43(8) . . ?
C17 P1 C23 103.94(9) . . ?
C11 P1 Pd1' 106.2(2) . . ?
C17 P1 Pd1' 115.76(16) . . ?
C23 P1 Pd1' 117.1(2) . . ?
C11 P1 Pd1 101.78(6) . . ?
C17 P1 Pd1 117.86(6) . . ?
C23 P1 Pd1 119.03(6) . . ?
C41' P2 C29 104.4(4) . . ?
C35' P2 C29 104.1(7) . . ?
C29 P2 C35 105.4(4) . . ?
C29 P2 C41 105.64(14) . . ?
C29 P2 Pd2 102.47(6) . . ?
C29 P2 Pd2' 97.5(2) . . ?
Pd1 C1 H1A 109.5 . . ?
Pd1 C1 H1B 109.5 . . ?
H1A C1 H1B 109.5 . . ?
Pd1 C1 H1C 109.5 . . ?
H1A C1 H1C 109.5 . . ?
H1B C1 H1C 109.5 . . ?
Pd2 C2 H2A 109.5 . . ?
Pd2 C2 H2B 109.5 . . ?
H2A C2 H2B 109.5 . . ?
Pd2 C2 H2C 109.5 . . ?
H2A C2 H2C 109.5 . . ?
H2B C2 H2C 109.5 . . ?
C12 N1 C3 112.33(13) . . ?
C12 N1 Pd2' 120.31(17) . . ?
C3 N1 Pd2' 106.3(2) . . ?
C12 N1 Pd1 112.93(11) . . ?
C3 N1 Pd1 125.49(10) . . ?
C12 N1 Pd2 118.85(11) . . ?
C3 N1 Pd2 103.57(11) . . ?
Pd1 N1 Pd2 79.30(6) . . ?
C12 N1 Pd1' 106.6(2) . . ?
C3 N1 Pd1' 128.67(17) . . ?
Pd2' N1 Pd1' 79.94(17) . . ?
N1 C3 C4 115.91(15) . . ?
N1 C3 H3A 108.3 . . ?
C4 C3 H3A 108.3 . . ?
N1 C3 H3B 108.3 . . ?
C4 C3 H3B 108.3 . . ?
H3A C3 H3B 107.4 . . ?
C5 C4 C6 109.75(18) . . ?
C5 C4 C3 112.79(15) . . ?
C6 C4 C3 109.54(18) . . ?
C5 C4 H4 108.2 . . ?
C6 C4 H4 108.2 . . ?
C3 C4 H4 108.2 . . ?
C4 C5 H5A 109.5 . . ?
C4 C5 H5B 109.5 . . ?
H5A C5 H5B 109.5 . . ?
C4 C5 H5C 109.5 . . ?
H5A C5 H5C 109.5 . . ?
H5B C5 H5C 109.5 . . ?
C4 C6 H6A 109.5 . . ?
C4 C6 H6B 109.5 . . ?
H6A C6 H6B 109.5 . . ?
C4 C6 H6C 109.5 . . ?
H6A C6 H6C 109.5 . . ?
H6B C6 H6C 109.5 . . ?
C30 N2 C7 113.87(13) . . ?
C30 N2 C7' 114.4(4) . . ?
C30 N2 Pd2' 115.98(17) . . ?
C30 N2 Pd1 116.90(10) . . ?
C30 N2 Pd2 112.82(10) . . ?
Pd1 N2 Pd2 80.51(5) . . ?
C30 N2 Pd1' 114.60(19) . . ?
Pd2' N2 Pd1' 76.7(2) . . ?
N2 C7 C8 116.28(19) . . ?
N2 C7 H7A 108.2 . . ?
C8 C7 H7A 108.2 . . ?
N2 C7 H7B 108.2 . . ?
C8 C7 H7B 108.2 . . ?
H7A C7 H7B 107.4 . . ?
C9 C8 C10 111.1(3) . . ?
C9 C8 C7 113.4(3) . . ?
C10 C8 C7 108.8(2) . . ?
C9 C8 H8 107.8 . . ?
C10 C8 H8 107.8 . . ?
C7 C8 H8 107.8 . . ?
C8 C9 H9A 109.5 . . ?
C8 C9 H9B 109.5 . . ?
H9A C9 H9B 109.5 . . ?
C8 C9 H9C 109.5 . . ?
H9A C9 H9C 109.5 . . ?
H9B C9 H9C 109.5 . . ?
C8 C10 H10A 109.5 . . ?
C8 C10 H10B 109.5 . . ?
H10A C10 H10B 109.5 . . ?
C8 C10 H10C 109.5 . . ?
H10A C10 H10C 109.5 . . ?
H10B C10 H10C 109.5 . . ?
C8' C7' N2 105.8(8) . . ?
C8' C7' H7'1 110.6 . . ?
N2 C7' H7'1 110.6 . . ?
C8' C7' H7'2 110.6 . . ?
N2 C7' H7'2 110.6 . . ?
H7'1 C7' H7'2 108.7 . . ?
C7' C8' C9' 107.8(9) . . ?
C7' C8' C10' 111.7(12) . . ?
C9' C8' C10' 108.0(12) . . ?
C7' C8' H8' 109.8 . . ?
C9' C8' H8' 109.8 . . ?
C10' C8' H8' 109.8 . . ?
C8' C9' H9'1 109.5 . . ?
C8' C9' H9'2 109.5 . . ?
H9'1 C9' H9'2 109.5 . . ?
C8' C9' H9'3 109.5 . . ?
H9'1 C9' H9'3 109.5 . . ?
H9'2 C9' H9'3 109.5 . . ?
C8' C10' H10D 109.5 . . ?
C8' C10' H10E 109.5 . . ?
H10D C10' H10E 109.5 . . ?
C8' C10' H10F 109.5 . . ?
H10D C10' H10F 109.5 . . ?
H10E C10' H10F 109.5 . . ?
C12 C11 C16 121.35(17) . . ?
C12 C11 P1 115.99(12) . . ?
C16 C11 P1 122.56(15) . . ?
C11 C12 C13 116.23(16) . . ?
C11 C12 N1 120.70(15) . . ?
C13 C12 N1 123.08(17) . . ?
C14 C13 C12 121.7(2) . . ?
C14 C13 H13 119.2 . . ?
C12 C13 H13 119.2 . . ?
C15 C14 C13 121.17(19) . . ?
C15 C14 H14 119.4 . . ?
C13 C14 H14 119.4 . . ?
C14 C15 C16 118.72(17) . . ?
C14 C15 H15 120.6 . . ?
C16 C15 H15 120.6 . . ?
C15 C16 C11 120.68(19) . . ?
C15 C16 H16 119.7 . . ?
C11 C16 H16 119.7 . . ?
C22 C17 C18 119.10(18) . . ?
C22 C17 P1 118.11(14) . . ?
C18 C17 P1 122.79(15) . . ?
C19 C18 C17 119.9(2) . . ?
C19 C18 H18 120.0 . . ?
C17 C18 H18 120.0 . . ?
C20 C19 C18 120.3(2) . . ?
C20 C19 H19 119.8 . . ?
C18 C19 H19 119.8 . . ?
C19 C20 C21 120.5(2) . . ?
C19 C20 H20 119.8 . . ?
C21 C20 H20 119.8 . . ?
C22 C21 C20 119.7(2) . . ?
C22 C21 H21 120.2 . . ?
C20 C21 H21 120.2 . . ?
C21 C22 C17 120.50(19) . . ?
C21 C22 H22 119.8 . . ?
C17 C22 H22 119.8 . . ?
C28 C23 C24 118.75(18) . . ?
C28 C23 P1 123.02(15) . . ?
C24 C23 P1 118.23(16) . . ?
C23 C24 C25 120.6(2) . . ?
C23 C24 H24 119.7 . . ?
C25 C24 H24 119.7 . . ?
C26 C25 C24 120.3(2) . . ?
C26 C25 H25 119.9 . . ?
C24 C25 H25 119.9 . . ?
C25 C26 C27 119.6(2) . . ?
C25 C26 H26 120.2 . . ?
C27 C26 H26 120.2 . . ?
C26 C27 C28 120.3(2) . . ?
C26 C27 H27 119.8 . . ?
C28 C27 H27 119.8 . . ?
C23 C28 C27 120.4(2) . . ?
C23 C28 H28 119.8 . . ?
C27 C28 H28 119.8 . . ?
C34 C29 C30 121.19(15) . . ?
C34 C29 P2 123.09(13) . . ?
C30 C29 P2 115.52(12) . . ?
C29 C30 C31 116.88(14) . . ?
C29 C30 N2 119.92(14) . . ?
C31 C30 N2 123.16(14) . . ?
C32 C31 C30 121.35(16) . . ?
C32 C31 H31 119.3 . . ?
C30 C31 H31 119.3 . . ?
C31 C32 C33 120.77(16) . . ?
C31 C32 H32 119.6 . . ?
C33 C32 H32 119.6 . . ?
C34 C33 C32 119.03(15) . . ?
C34 C33 H33 120.5 . . ?
C32 C33 H33 120.5 . . ?
C33 C34 C29 120.60(16) . . ?
C33 C34 H34 119.7 . . ?
C29 C34 H34 119.7 . . ?
C36 C35 C40 118.9(5) . . ?
C36 C35 P2 123.8(5) . . ?
C40 C35 P2 117.2(5) . . ?
C35 C36 C37 120.2(6) . . ?
C35 C36 H36 119.9 . . ?
C37 C36 H36 119.9 . . ?
C38 C37 C36 120.6(6) . . ?
C38 C37 H37 119.7 . . ?
C36 C37 H37 119.7 . . ?
C39 C38 C37 119.6(6) . . ?
C39 C38 H38 120.2 . . ?
C37 C38 H38 120.2 . . ?
C38 C39 C40 120.4(5) . . ?
C38 C39 H39 119.8 . . ?
C40 C39 H39 119.8 . . ?
C39 C40 C35 120.1(5) . . ?
C39 C40 H40 119.9 . . ?
C35 C40 H40 119.9 . . ?
C36' C35' C40' 118.8(12) . . ?
C36' C35' P2 120.5(11) . . ?
C40' C35' P2 120.6(11) . . ?
C35' C36' C37' 120.1(12) . . ?
C35' C36' H36' 119.9 . . ?
C37' C36' H36' 119.9 . . ?
C38' C37' C36' 119.1(12) . . ?
C38' C37' H37' 120.5 . . ?
C36' C37' H37' 120.5 . . ?
C39' C38' C37' 120.8(12) . . ?
C39' C38' H38' 119.6 . . ?
C37' C38' H38' 119.6 . . ?
C38' C39' C40' 119.6(10) . . ?
C38' C39' H39' 120.2 . . ?
C40' C39' H39' 120.2 . . ?
C35' C40' C39' 121.2(10) . . ?
C35' C40' H40' 119.4 . . ?
C39' C40' H40' 119.4 . . ?
C42 C41 C46 119.6(4) . . ?
C42 C41 P2 117.9(3) . . ?
C46 C41 P2 122.4(3) . . ?
C41 C42 C43 119.4(5) . . ?
C41 C42 H42 120.3 . . ?
C43 C42 H42 120.3 . . ?
C44 C43 C42 120.3(5) . . ?
C44 C43 H43 119.9 . . ?
C42 C43 H43 119.9 . . ?
C45 C44 C43 120.5(4) . . ?
C45 C44 H44 119.8 . . ?
C43 C44 H44 119.8 . . ?
C44 C45 C46 120.3(3) . . ?
C44 C45 H45 119.9 . . ?
C46 C45 H45 119.9 . . ?
C41 C46 C45 120.0(3) . . ?
C41 C46 H46 120.0 . . ?
C45 C46 H46 120.0 . . ?
C46' C41' C42' 116.5(13) . . ?
C46' C41' P2 125.6(10) . . ?
C42' C41' P2 117.9(10) . . ?
C43' C42' C41' 120.9(13) . . ?
C43' C42' H42' 119.5 . . ?
C41' C42' H42' 119.5 . . ?
C44' C43' C42' 121.4(13) . . ?
C44' C43' H43' 119.3 . . ?
C42' C43' H43' 119.3 . . ?
C43' C44' C45' 118.9(13) . . ?
C43' C44' H44' 120.5 . . ?
C45' C44' H44' 120.5 . . ?
C44' C45' C46' 120.2(12) . . ?
C44' C45' H45' 119.9 . . ?
C46' C45' H45' 119.9 . . ?
C45' C46' C41' 121.7(11) . . ?
C45' C46' H46' 119.1 . . ?
C41' C46' H46' 119.1 . . ?
C4S O1S C1S 104.3(3) . . ?
O1S C1S C2S 107.2(3) . . ?
O1S C1S H1S1 110.3 . . ?
C2S C1S H1S1 110.3 . . ?
O1S C1S H1S2 110.3 . . ?
C2S C1S H1S2 110.3 . . ?
H1S1 C1S H1S2 108.5 . . ?
C3S C2S C1S 104.1(3) . . ?
C3S C2S H2S1 110.9 . . ?
C1S C2S H2S1 110.9 . . ?
C3S C2S H2S2 110.9 . . ?
C1S C2S H2S2 110.9 . . ?
H2S1 C2S H2S2 108.9 . . ?
C4S C3S C2S 104.1(4) . . ?
C4S C3S H3S1 110.9 . . ?
C2S C3S H3S1 110.9 . . ?
C4S C3S H3S2 110.9 . . ?
C2S C3S H3S2 110.9 . . ?
H3S1 C3S H3S2 108.9 . . ?
O1S C4S C3S 107.0(3) . . ?
O1S C4S H4S1 110.3 . . ?
C3S C4S H4S1 110.3 . . ?
O1S C4S H4S2 110.3 . . ?
C3S C4S H4S2 110.3 . . ?
H4S1 C4S H4S2 108.6 . . ?

loop_
_geom_bond_atom_site_label_1
_geom_bond_atom_site_label_2
_geom_bond_distance
_geom_bond_site_symmetry_2
_geom_bond_publ_flag
Pd1 C1 2.0569(19) . ?
Pd1 N2 2.1385(19) . ?
Pd1 P1 2.2011(13) . ?
Pd1 N1 2.2101(16) . ?
Pd1 Pd2 2.8207(13) . ?
Pd2 C2 2.030(2) . ?
Pd2 P2 2.1599(11) . ?
Pd2 N1 2.2106(18) . ?
Pd2 N2 2.2254(16) . ?
Pd1' C1 1.936(7) . ?
Pd1' P1 1.940(7) . ?
Pd1' N1 2.343(8) . ?
Pd1' N2 2.427(9) . ?
Pd1' Pd2' 2.814(6) . ?
Pd2' N1 2.021(7) . ?
Pd2' N2 2.089(6) . ?
Pd2' C2 2.199(8) . ?
Pd2' P2 2.317(6) . ?
P1 C11 1.8076(19) . ?
P1 C17 1.8213(19) . ?
P1 C23 1.8235(18) . ?
P2 C41' 1.670(16) . ?
P2 C35' 1.772(16) . ?
P2 C29 1.8097(17) . ?
P2 C35 1.840(7) . ?
P2 C41 1.862(4) . ?
C1 H1A 0.9800 . ?
C1 H1B 0.9800 . ?
C1 H1C 0.9800 . ?
C2 H2A 0.9800 . ?
C2 H2B 0.9800 . ?
C2 H2C 0.9800 . ?
N1 C12 1.423(2) . ?
N1 C3 1.483(2) . ?
C3 C4 1.534(3) . ?
C3 H3A 0.9900 . ?
C3 H3B 0.9900 . ?
C4 C5 1.515(3) . ?
C4 C6 1.527(3) . ?
C4 H4 1.0000 . ?
C5 H5A 0.9800 . ?
C5 H5B 0.9800 . ?
C5 H5C 0.9800 . ?
C6 H6A 0.9800 . ?
C6 H6B 0.9800 . ?
C6 H6C 0.9800 . ?
N2 C30 1.421(2) . ?
N2 C7 1.489(2) . ?
N2 C7' 1.563(10) . ?
C7 C8 1.540(4) . ?
C7 H7A 0.9900 . ?
C7 H7B 0.9900 . ?
C8 C9 1.519(5) . ?
C8 C10 1.536(4) . ?
C8 H8 1.0000 . ?
C9 H9A 0.9800 . ?
C9 H9B 0.9800 . ?
C9 H9C 0.9800 . ?
C10 H10A 0.9800 . ?
C10 H10B 0.9800 . ?
C10 H10C 0.9800 . ?
C7' C8' 1.511(13) . ?
C7' H7'1 0.9900 . ?
C7' H7'2 0.9900 . ?
C8' C9' 1.531(12) . ?
C8' C10' 1.536(15) . ?
C8' H8' 1.0000 . ?
C9' H9'1 0.9800 . ?
C9' H9'2 0.9800 . ?
C9' H9'3 0.9800 . ?
C10' H10D 0.9800 . ?
C10' H10E 0.9800 . ?
C10' H10F 0.9800 . ?
C11 C12 1.407(3) . ?
C11 C16 1.407(2) . ?
C12 C13 1.411(3) . ?
C13 C14 1.389(3) . ?
C13 H13 0.9500 . ?
C14 C15 1.382(3) . ?
C14 H14 0.9500 . ?
C15 C16 1.383(3) . ?
C15 H15 0.9500 . ?
C16 H16 0.9500 . ?
C17 C22 1.386(3) . ?
C17 C18 1.404(2) . ?
C18 C19 1.383(3) . ?
C18 H18 0.9500 . ?
C19 C20 1.369(4) . ?
C19 H19 0.9500 . ?
C20 C21 1.388(3) . ?
C20 H20 0.9500 . ?
C21 C22 1.384(3) . ?
C21 H21 0.9500 . ?
C22 H22 0.9500 . ?
C23 C28 1.381(3) . ?
C23 C24 1.383(3) . ?
C24 C25 1.396(3) . ?
C24 H24 0.9500 . ?
C25 C26 1.372(4) . ?
C25 H25 0.9500 . ?
C26 C27 1.374(4) . ?
C26 H26 0.9500 . ?
C27 C28 1.399(3) . ?
C27 H27 0.9500 . ?
C28 H28 0.9500 . ?
C29 C34 1.399(2) . ?
C29 C30 1.407(2) . ?
C30 C31 1.409(2) . ?
C31 C32 1.385(2) . ?
C31 H31 0.9500 . ?
C32 C33 1.392(3) . ?
C32 H32 0.9500 . ?
C33 C34 1.380(3) . ?
C33 H33 0.9500 . ?
C34 H34 0.9500 . ?
C35 C36 1.384(7) . ?
C35 C40 1.399(7) . ?
C36 C37 1.393(6) . ?
C36 H36 0.9500 . ?
C37 C38 1.378(8) . ?
C37 H37 0.9500 . ?
C38 C39 1.377(6) . ?
C38 H38 0.9500 . ?
C39 C40 1.391(5) . ?
C39 H39 0.9500 . ?
C40 H40 0.9500 . ?
C35' C36' 1.383(13) . ?
C35' C40' 1.389(13) . ?
C36' C37' 1.404(12) . ?
C36' H36' 0.9500 . ?
C37' C38' 1.400(13) . ?
C37' H37' 0.9500 . ?
C38' C39' 1.352(12) . ?
C38' H38' 0.9500 . ?
C39' C40' 1.390(10) . ?
C39' H39' 0.9500 . ?
C40' H40' 0.9500 . ?
C41 C42 1.383(6) . ?
C41 C46 1.386(5) . ?
C42 C43 1.402(5) . ?
C42 H42 0.9500 . ?
C43 C44 1.371(7) . ?
C43 H43 0.9500 . ?
C44 C45 1.357(6) . ?
C44 H44 0.9500 . ?
C45 C46 1.395(4) . ?
C45 H45 0.9500 . ?
C46 H46 0.9500 . ?
C41' C46' 1.391(14) . ?
C41' C42' 1.406(13) . ?
C42' C43' 1.376(14) . ?
C42' H42' 0.9500 . ?
C43' C44' 1.368(16) . ?
C43' H43' 0.9500 . ?
C44' C45' 1.369(14) . ?
C44' H44' 0.9500 . ?
C45' C46' 1.390(12) . ?
C45' H45' 0.9500 . ?
C46' H46' 0.9500 . ?
O1S C4S 1.415(5) . ?
O1S C1S 1.422(4) . ?
C1S C2S 1.516(6) . ?
C1S H1S1 0.9900 . ?
C1S H1S2 0.9900 . ?
C2S C3S 1.501(5) . ?
C2S H2S1 0.9900 . ?
C2S H2S2 0.9900 . ?
C3S C4S 1.492(6) . ?
C3S H3S1 0.9900 . ?
C3S H3S2 0.9900 . ?
C4S H4S1 0.9900 . ?
C4S H4S2 0.9900 . ?

loop_
_geom_torsion_atom_site_label_1
_geom_torsion_atom_site_label_2
_geom_torsion_atom_site_label_3
_geom_torsion_atom_site_label_4
_geom_torsion
_geom_torsion_site_symmetry_1
_geom_torsion_site_symmetry_2
_geom_torsion_site_symmetry_3
_geom_torsion_site_symmetry_4
_geom_torsion_publ_flag
C12 N1 C3 C4 60.7(2) . . . . ?
Pd2' N1 C3 C4 -165.8(2) . . . . ?
Pd1 N1 C3 C4 -83.41(18) . . . . ?
Pd2 N1 C3 C4 -169.83(12) . . . . ?
Pd1' N1 C3 C4 -75.7(3) . . . . ?
N1 C3 C4 C5 63.9(2) . . . . ?
N1 C3 C4 C6 -173.53(16) . . . . ?
C30 N2 C7 C8 87.3(2) . . . . ?
N2 C7 C8 C9 -72.4(3) . . . . ?
N2 C7 C8 C10 163.5(2) . . . . ?
C30 N2 C7' C8' 71.5(9) . . . . ?
N2 C7' C8' C9' 178.0(9) . . . . ?
N2 C7' C8' C10' 59.5(14) . . . . ?
C17 P1 C11 C12 105.15(14) . . . . ?
C23 P1 C11 C12 -144.32(13) . . . . ?
Pd1' P1 C11 C12 -19.5(2) . . . . ?
Pd1 P1 C11 C12 -19.44(14) . . . . ?
C17 P1 C11 C16 -71.21(16) . . . . ?
C23 P1 C11 C16 39.32(17) . . . . ?
Pd1' P1 C11 C16 164.2(2) . . . . ?
Pd1 P1 C11 C16 164.19(14) . . . . ?
C16 C11 C12 C13 5.1(3) . . . . ?
P1 C11 C12 C13 -171.27(14) . . . . ?
C16 C11 C12 N1 -174.78(16) . . . . ?
P1 C11 C12 N1 8.8(2) . . . . ?
C3 N1 C12 C11 -141.39(16) . . . . ?
Pd2' N1 C12 C11 92.3(3) . . . . ?
Pd1 N1 C12 C11 7.4(2) . . . . ?
Pd2 N1 C12 C11 97.56(18) . . . . ?
Pd1' N1 C12 C11 4.4(2) . . . . ?
C3 N1 C12 C13 38.7(2) . . . . ?
Pd2' N1 C12 C13 -87.6(3) . . . . ?
Pd1 N1 C12 C13 -172.52(15) . . . . ?
Pd2 N1 C12 C13 -82.36(19) . . . . ?
Pd1' N1 C12 C13 -175.5(2) . . . . ?
C11 C12 C13 C14 -4.2(3) . . . . ?
N1 C12 C13 C14 175.73(18) . . . . ?
C12 C13 C14 C15 0.9(3) . . . . ?
C13 C14 C15 C16 1.7(3) . . . . ?
C14 C15 C16 C11 -0.7(3) . . . . ?
C12 C11 C16 C15 -2.9(3) . . . . ?
P1 C11 C16 C15 173.32(14) . . . . ?
C11 P1 C17 C22 -148.80(15) . . . . ?
C23 P1 C17 C22 99.66(16) . . . . ?
Pd1' P1 C17 C22 -30.1(3) . . . . ?
Pd1 P1 C17 C22 -34.50(17) . . . . ?
C11 P1 C17 C18 31.43(17) . . . . ?
C23 P1 C17 C18 -80.11(16) . . . . ?
Pd1' P1 C17 C18 150.1(3) . . . . ?
Pd1 P1 C17 C18 145.73(13) . . . . ?
C22 C17 C18 C19 0.2(3) . . . . ?
P1 C17 C18 C19 179.99(15) . . . . ?
C17 C18 C19 C20 -0.5(3) . . . . ?
C18 C19 C20 C21 0.8(4) . . . . ?
C19 C20 C21 C22 -0.8(4) . . . . ?
C20 C21 C22 C17 0.5(4) . . . . ?
C18 C17 C22 C21 -0.2(3) . . . . ?
P1 C17 C22 C21 180.0(2) . . . . ?
C11 P1 C23 C28 -113.09(18) . . . . ?
C17 P1 C23 C28 0.13(19) . . . . ?
Pd1' P1 C23 C28 129.2(3) . . . . ?
Pd1 P1 C23 C28 133.63(16) . . . . ?
C11 P1 C23 C24 66.62(18) . . . . ?
C17 P1 C23 C24 179.83(16) . . . . ?
Pd1' P1 C23 C24 -51.1(3) . . . . ?
Pd1 P1 C23 C24 -46.66(18) . . . . ?
C28 C23 C24 C25 0.2(3) . . . . ?
P1 C23 C24 C25 -179.55(18) . . . . ?
C23 C24 C25 C26 0.3(4) . . . . ?
C24 C25 C26 C27 -0.5(4) . . . . ?
C25 C26 C27 C28 0.3(4) . . . . ?
C24 C23 C28 C27 -0.4(3) . . . . ?
P1 C23 C28 C27 179.31(18) . . . . ?
C26 C27 C28 C23 0.2(4) . . . . ?
C41' P2 C29 C34 -78.4(8) . . . . ?
C35' P2 C29 C34 40.0(6) . . . . ?
C35 P2 C29 C34 36.4(3) . . . . ?
C41 P2 C29 C34 -71.4(2) . . . . ?
Pd2 P2 C29 C34 162.44(12) . . . . ?
Pd2' P2 C29 C34 160.42(19) . . . . ?
C41' P2 C29 C30 96.5(8) . . . . ?
C35' P2 C29 C30 -145.1(6) . . . . ?
C35 P2 C29 C30 -148.7(3) . . . . ?
C41 P2 C29 C30 103.5(2) . . . . ?
Pd2 P2 C29 C30 -22.67(12) . . . . ?
Pd2' P2 C29 C30 -24.69(18) . . . . ?
C34 C29 C30 C31 4.8(2) . . . . ?
P2 C29 C30 C31 -170.15(12) . . . . ?
C34 C29 C30 N2 -172.87(14) . . . . ?
P2 C29 C30 N2 12.13(19) . . . . ?
C7 N2 C30 C29 -132.93(16) . . . . ?
C7' N2 C30 C29 -161.1(5) . . . . ?
Pd2' N2 C30 C29 10.7(3) . . . . ?
Pd1 N2 C30 C29 95.96(15) . . . . ?
Pd2 N2 C30 C29 5.22(18) . . . . ?
Pd1' N2 C30 C29 97.3(2) . . . . ?
C7 N2 C30 C31 49.5(2) . . . . ?
C7' N2 C30 C31 21.4(5) . . . . ?
Pd2' N2 C30 C31 -166.9(3) . . . . ?
Pd1 N2 C30 C31 -81.61(17) . . . . ?
Pd2 N2 C30 C31 -172.34(13) . . . . ?
Pd1' N2 C30 C31 -80.2(2) . . . . ?
C29 C30 C31 C32 -4.2(2) . . . . ?
N2 C30 C31 C32 173.44(15) . . . . ?
C30 C31 C32 C33 0.9(3) . . . . ?
C31 C32 C33 C34 1.9(3) . . . . ?
C32 C33 C34 C29 -1.2(2) . . . . ?
C30 C29 C34 C33 -2.2(2) . . . . ?
P2 C29 C34 C33 172.37(13) . . . . ?
C29 P2 C35 C36 -125.8(9) . . . . ?
C29 P2 C35 C40 52.6(9) . . . . ?
C40 C35 C36 C37 -0.8(14) . . . . ?
P2 C35 C36 C37 177.6(7) . . . . ?
C35 C36 C37 C38 -1.4(13) . . . . ?
C36 C37 C38 C39 3.8(13) . . . . ?
C37 C38 C39 C40 -3.8(11) . . . . ?
C38 C39 C40 C35 1.5(10) . . . . ?
C36 C35 C40 C39 0.8(13) . . . . ?
P2 C35 C40 C39 -177.8(5) . . . . ?
C29 P2 C35' C36' -107.3(19) . . . . ?
C29 P2 C35' C40' 75.8(19) . . . . ?
C40' C35' C36' C37' -4(3) . . . . ?
P2 C35' C36' C37' 179.2(14) . . . . ?
C35' C36' C37' C38' 4(3) . . . . ?
C36' C37' C38' C39' -5(3) . . . . ?
C37' C38' C39' C40' 6(2) . . . . ?
C36' C35' C40' C39' 5(3) . . . . ?
P2 C35' C40' C39' -178.2(11) . . . . ?
C38' C39' C40' C35' -6(2) . . . . ?
C29 P2 C41 C42 -148.6(4) . . . . ?
C29 P2 C41 C46 27.7(4) . . . . ?
C46 C41 C42 C43 1.0(8) . . . . ?
P2 C41 C42 C43 177.3(5) . . . . ?
C41 C42 C43 C44 0.7(9) . . . . ?
C42 C43 C44 C45 -1.8(10) . . . . ?
C43 C44 C45 C46 1.2(8) . . . . ?
C42 C41 C46 C45 -1.6(7) . . . . ?
P2 C41 C46 C45 -177.7(3) . . . . ?
C44 C45 C46 C41 0.4(6) . . . . ?
C29 P2 C41' C46' -2(2) . . . . ?
C29 P2 C41' C42' 180.0(14) . . . . ?
C46' C41' C42' C43' 1(3) . . . . ?
P2 C41' C42' C43' 179.5(15) . . . . ?
C41' C42' C43' C44' -4(3) . . . . ?
C42' C43' C44' C45' 7(3) . . . . ?
C43' C44' C45' C46' -7(3) . . . . ?
C44' C45' C46' C41' 4(3) . . . . ?
C42' C41' C46' C45' -1(3) . . . . ?
P2 C41' C46' C45' -179.4(16) . . . . ?
C4S O1S C1S C2S 32.8(4) . . . . ?
O1S C1S C2S C3S -16.0(4) . . . . ?
C1S C2S C3S C4S -6.1(4) . . . . ?
C1S O1S C4S C3S -37.2(4) . . . . ?
C2S C3S C4S O1S 26.6(4) . . . . ?
